data_7242053
loop_
_publ_author_name
'Zhu, Jin-Long'
'Zhu, Peizhi'
'Chen, Hai-Tao'
'Yan, Min'
'Zhang, Kou-Lin'

_publ_section_title
;
 Distinct solvent-dependent luminescence sensing property of a newly
 constructed Cu(ii)--organic framework
;
_journal_issue 9
_journal_name_full CrystEngComm
_journal_page_first 1929
_journal_page_last 1941
_journal_paper_doi 10.1039/D0CE01724H
_journal_volume 23
_journal_year 2021
_chemical_formula_sum 'C14 H16 Cu N3 O8 S'
_chemical_formula_weight 449.92
_space_group_crystal_system orthorhombic
_space_group_IT_number 61
_space_group_name_Hall '-P 2ac 2ab'
_space_group_name_H-M_alt 'P b c a'
_atom_sites_solution_hydrogens mixed
_audit_creation_method SHELXL-2018/3
_audit_update_record
;
2020-05-26 deposited with the CCDC.	2021-01-08 downloaded from the CCDC.
;
_cell_angle_alpha 90
_cell_angle_beta 90
_cell_angle_gamma 90
_cell_formula_units_Z 8
_cell_length_a 15.1069(18)
_cell_length_b 10.2825(11)
_cell_length_c 20.870(2)
_cell_measurement_reflns_used 9956
_cell_measurement_temperature 293(2)
_cell_measurement_theta_max 27.5039
_cell_measurement_theta_min 2.5873
_cell_volume 3241.9(6)
_computing_structure_refinement 'SHELXL-2018/3 (Sheldrick, 2018)'
_diffrn_ambient_temperature 293(2)
_diffrn_measured_fraction_theta_full 0.998
_diffrn_measured_fraction_theta_max 0.995
_diffrn_measurement_device_type 'Bruker APEXII area-detector'
_diffrn_measurement_method 'phi and omega scans'
_diffrn_radiation_type MoK\a
_diffrn_radiation_wavelength 0.71073
_diffrn_reflns_av_R_equivalents 0.0313
_diffrn_reflns_av_unetI/netI 0.0227
_diffrn_reflns_Laue_measured_fraction_full 0.998
_diffrn_reflns_Laue_measured_fraction_max 0.995
_diffrn_reflns_limit_h_max 19
_diffrn_reflns_limit_h_min -17
_diffrn_reflns_limit_k_max 13
_diffrn_reflns_limit_k_min -13
_diffrn_reflns_limit_l_max 24
_diffrn_reflns_limit_l_min -27
_diffrn_reflns_number 26598
_diffrn_reflns_point_group_measured_fraction_full 0.998
_diffrn_reflns_point_group_measured_fraction_max 0.995
_diffrn_reflns_theta_full 25.242
_diffrn_reflns_theta_max 27.540
_diffrn_reflns_theta_min 2.587
_exptl_absorpt_coefficient_mu 1.530
_exptl_absorpt_correction_T_max 0.682
_exptl_absorpt_correction_T_min 0.638
_exptl_absorpt_correction_type empirical
_exptl_absorpt_process_details sadabs
_exptl_crystal_colour green
_exptl_crystal_density_diffrn 1.844
_exptl_crystal_density_method 'not measured'
_exptl_crystal_description block
_exptl_crystal_F_000 1840
_exptl_crystal_size_max 0.30
_exptl_crystal_size_mid 0.28
_exptl_crystal_size_min 0.25
_refine_diff_density_max 0.541
_refine_diff_density_min -0.763
_refine_diff_density_rms 0.074
_refine_ls_extinction_method none
_refine_ls_goodness_of_fit_ref 1.036
_refine_ls_hydrogen_treatment constr
_refine_ls_matrix_type full
_refine_ls_number_parameters 244
_refine_ls_number_reflns 3725
_refine_ls_number_restraints 6
_refine_ls_restrained_S_all 1.035
_refine_ls_R_factor_all 0.0477
_refine_ls_R_factor_gt 0.0356
_refine_ls_shift/su_max 0.000
_refine_ls_shift/su_mean 0.000
_refine_ls_structure_factor_coef Fsqd
_refine_ls_weighting_details 'w=1/[\s^2^(Fo^2^)+(0.0459P)^2^+3.8535P] where P=(Fo^2^+2Fc^2^)/3'
_refine_ls_weighting_scheme calc
_refine_ls_wR_factor_gt 0.0893
_refine_ls_wR_factor_ref 0.0943
_reflns_Friedel_coverage 0.000
_reflns_number_gt 3101
_reflns_number_total 3725
_reflns_threshold_expression 'I > 2\s(I)'
_cod_data_source_file d0ce01724h2.cif
_cod_data_source_block 00
_cod_depositor_comments 'Adding full bibliography for 7242053.cif.'
_cod_database_code 7242053
_shelx_shelxl_version_number 2018/3
_shelx_space_group_comment
;
The symmetry employed for this shelxl refinement is uniquely defined
by the following loop, which should always be used as a source of
symmetry information in preference to the above space-group names.
They are only intended as comments.
;

loop_
_space_group_symop_operation_xyz
'x, y, z'
'-x+1/2, -y, z+1/2'
'x+1/2, -y+1/2, -z'
'-x, y+1/2, -z+1/2'
'-x, -y, -z'
'x-1/2, y, -z-1/2'
'-x-1/2, y-1/2, z'
'x, -y-1/2, z-1/2'

loop_
_atom_site_label
_atom_site_type_symbol
_atom_site_fract_x
_atom_site_fract_y
_atom_site_fract_z
_atom_site_U_iso_or_equiv
_atom_site_adp_type
_atom_site_occupancy
_atom_site_site_symmetry_order
_atom_site_calc_flag
_atom_site_refinement_flags_posn
_atom_site_refinement_flags_adp
_atom_site_refinement_flags_occupancy
_atom_site_disorder_assembly
_atom_site_disorder_group
C1 C 0.40991(15) 0.5477(2) 0.17309(11) 0.0190(4) Uani 1 1 d . . . . .
C2 C 0.39867(15) 0.4152(2) 0.18523(11) 0.0208(5) Uani 1 1 d . . . . .
C3 C 0.47281(16) 0.3341(2) 0.18723(12) 0.0260(5) Uani 1 1 d . . . . .
H3 H 0.465291 0.245481 0.194147 0.031 Uiso 1 1 calc R U . . .
C4 C 0.55697(16) 0.3834(2) 0.17911(13) 0.0276(5) Uani 1 1 d . . . . .
H4 H 0.605721 0.328189 0.179635 0.033 Uiso 1 1 calc R U . . .
C5 C 0.56829(15) 0.5162(2) 0.17016(11) 0.0218(5) Uani 1 1 d . . . . .
C6 C 0.49558(15) 0.5966(2) 0.16685(11) 0.0213(5) Uani 1 1 d . . . . .
H6 H 0.503747 0.685237 0.160316 0.026 Uiso 1 1 calc R U . . .
C7 C 0.33481(15) 0.6425(2) 0.16298(11) 0.0215(5) Uani 1 1 d . . . . .
C8 C 0.08473(17) 0.5764(2) 0.07215(13) 0.0271(5) Uani 1 1 d . . . . .
H8 H 0.136031 0.595607 0.049404 0.033 Uiso 1 1 calc R U . . .
C9 C 0.00494(17) 0.6242(2) 0.04968(13) 0.0288(5) Uani 1 1 d . . . . .
C10 C -0.07111(17) 0.5974(3) 0.08447(14) 0.0341(6) Uani 1 1 d . . . . .
H10 H -0.125668 0.628855 0.070868 0.041 Uiso 1 1 calc R U . . .
C11 C -0.06496(17) 0.5232(3) 0.13968(14) 0.0338(6) Uani 1 1 d . . . . .
H11 H -0.115120 0.504231 0.163758 0.041 Uiso 1 1 calc R U . . .
C12 C 0.01704(17) 0.4783(3) 0.15817(12) 0.0277(5) Uani 1 1 d . . . . .
H12 H 0.020943 0.427992 0.195107 0.033 Uiso 1 1 calc R U . . .
C13 C 0.0029(2) 0.7012(3) -0.01150(14) 0.0380(7) Uani 1 1 d . . . . .
H13A H 0.041296 0.659980 -0.042746 0.046 Uiso 1 1 calc R U . . .
H13B H -0.056780 0.700881 -0.028561 0.046 Uiso 1 1 calc R U . . .
C14 C -0.02302(18) 0.9348(3) -0.00544(12) 0.0302(6) Uani 1 1 d . . . . .
Cu1 Cu 0.20838(2) 0.42575(3) 0.15121(2) 0.02202(10) Uani 1 1 d . . . . .
N1 N 0.09143(12) 0.50339(18) 0.12552(10) 0.0227(4) Uani 1 1 d . . . . .
N2 N 0.03143(16) 0.8351(2) -0.00201(12) 0.0400(6) Uani 1 1 d . . . . .
H2A H 0.086319 0.849730 0.006213 0.048 Uiso 1 1 calc R U . . .
N3 N 0.31377(13) 0.3604(2) 0.19762(11) 0.0274(5) Uani 1 1 d . . . . .
H3A H 0.267577 0.409302 0.197763 0.033 Uiso 1 1 calc R U . . .
H3B H 0.308699 0.278449 0.204951 0.033 Uiso 1 1 calc R U . . .
O1 O 0.25857(11) 0.60349(16) 0.14819(8) 0.0270(4) Uani 1 1 d . . . . .
O2 O 0.35514(11) 0.76091(16) 0.16788(10) 0.0305(4) Uani 1 1 d . . . . .
O3 O 0.70836(16) 0.5456(3) 0.10137(13) 0.0634(7) Uani 1 1 d . . . . .
O4 O 0.66703(15) 0.7213(2) 0.16826(15) 0.0634(7) Uani 1 1 d . . . . .
O5 O 0.72639(16) 0.5255(3) 0.21413(14) 0.0812(10) Uani 1 1 d . . . . .
O6 O -0.10280(14) 0.9281(2) -0.01681(12) 0.0493(6) Uani 1 1 d . . . . .
O1W O 0.25755(16) 0.3862(2) 0.05084(10) 0.0511(6) Uani 1 1 d D . . . .
H1WB H 0.248651 0.326852 0.023805 0.061 Uiso 1 1 d DR U . . .
H1WA H 0.283325 0.450595 0.034428 0.061 Uiso 1 1 d DR U . . .
O2W O 0.23096(17) 0.8099(2) 0.46112(12) 0.0632(7) Uani 1 1 d D . . . .
H2WA H 0.225102 0.770112 0.425429 0.076 Uiso 1 1 d DR U . . .
H2WB H 0.256175 0.882179 0.454463 0.076 Uiso 1 1 d DR U . . .
S1 S 0.67649(4) 0.58261(7) 0.16342(3) 0.03016(16) Uani 1 1 d . . . . .

loop_
_atom_site_aniso_label
_atom_site_aniso_U_11
_atom_site_aniso_U_22
_atom_site_aniso_U_33
_atom_site_aniso_U_23
_atom_site_aniso_U_13
_atom_site_aniso_U_12
C1 0.0164(11) 0.0160(11) 0.0246(11) 0.0012(9) -0.0009(9) 0.0021(8)
C2 0.0195(11) 0.0187(11) 0.0241(11) 0.0009(9) -0.0041(9) 0.0004(9)
C3 0.0291(13) 0.0147(11) 0.0341(13) 0.0004(9) -0.0059(10) 0.0021(10)
C4 0.0225(12) 0.0236(12) 0.0365(13) -0.0038(11) -0.0036(10) 0.0086(10)
C5 0.0184(11) 0.0231(12) 0.0239(11) -0.0009(9) -0.0013(9) 0.0018(9)
C6 0.0183(11) 0.0177(11) 0.0279(12) 0.0015(9) -0.0013(9) 0.0004(9)
C7 0.0170(11) 0.0165(11) 0.0309(12) 0.0009(9) 0.0012(9) 0.0003(9)
C8 0.0237(12) 0.0207(12) 0.0368(14) 0.0007(10) 0.0000(10) -0.0006(10)
C9 0.0317(13) 0.0190(12) 0.0358(14) -0.0018(10) -0.0100(11) 0.0020(10)
C10 0.0211(13) 0.0316(15) 0.0497(16) -0.0053(12) -0.0092(11) 0.0067(11)
C11 0.0221(13) 0.0340(15) 0.0454(16) -0.0036(12) 0.0026(11) 0.0008(11)
C12 0.0263(13) 0.0264(13) 0.0305(13) 0.0010(10) -0.0014(10) -0.0001(10)
C13 0.0474(17) 0.0246(14) 0.0421(16) 0.0007(12) -0.0137(13) 0.0017(12)
C14 0.0378(16) 0.0270(13) 0.0259(12) 0.0043(10) 0.0017(11) 0.0004(11)
Cu1 0.01389(15) 0.01455(16) 0.03762(19) 0.00273(12) -0.00147(11) -0.00067(10)
N1 0.0173(9) 0.0154(10) 0.0353(11) 0.0015(8) -0.0003(8) 0.0000(7)
N2 0.0400(14) 0.0237(12) 0.0563(15) 0.0064(11) -0.0140(12) -0.0017(10)
N3 0.0180(10) 0.0172(10) 0.0471(13) 0.0103(9) -0.0068(9) -0.0037(8)
O1 0.0172(8) 0.0168(8) 0.0470(10) 0.0026(7) -0.0053(7) -0.0003(7)
O2 0.0168(8) 0.0137(8) 0.0610(12) 0.0031(8) -0.0040(8) 0.0004(7)
O3 0.0454(14) 0.0775(18) 0.0675(17) -0.0195(14) 0.0259(12) -0.0191(12)
O4 0.0309(12) 0.0346(13) 0.125(2) -0.0154(13) 0.0078(13) -0.0066(10)
O5 0.0365(14) 0.117(2) 0.090(2) 0.0440(19) -0.0327(13) -0.0170(15)
O6 0.0347(12) 0.0368(12) 0.0764(16) -0.0030(11) -0.0050(11) -0.0006(9)
O1W 0.0631(14) 0.0481(13) 0.0422(12) -0.0014(10) 0.0154(11) -0.0074(11)
O2W 0.0811(18) 0.0520(15) 0.0564(14) -0.0052(12) 0.0094(13) -0.0168(13)
S1 0.0160(3) 0.0335(4) 0.0410(4) -0.0015(3) -0.0026(2) 0.0012(2)

loop_
_atom_type_symbol
_atom_type_description
_atom_type_scat_dispersion_real
_atom_type_scat_dispersion_imag
_atom_type_scat_source
C C 0.0033 0.0016 'International Tables Vol C Tables 4.2.6.8 and 6.1.1.4'
H H 0.0000 0.0000 'International Tables Vol C Tables 4.2.6.8 and 6.1.1.4'
Cu Cu 0.3201 1.2651 'International Tables Vol C Tables 4.2.6.8 and 6.1.1.4'
N N 0.0061 0.0033 'International Tables Vol C Tables 4.2.6.8 and 6.1.1.4'
O O 0.0106 0.0060 'International Tables Vol C Tables 4.2.6.8 and 6.1.1.4'
S S 0.1246 0.1234 'International Tables Vol C Tables 4.2.6.8 and 6.1.1.4'

loop_
_geom_angle_atom_site_label_1
_geom_angle_atom_site_label_2
_geom_angle_atom_site_label_3
_geom_angle
_geom_angle_site_symmetry_1
_geom_angle_site_symmetry_3
_geom_angle_publ_flag
C6 C1 C2 118.8(2) . . ?
C6 C1 C7 116.8(2) . . ?
C2 C1 C7 124.3(2) . . ?
C1 C2 C3 119.4(2) . . ?
C1 C2 N3 121.9(2) . . ?
C3 C2 N3 118.7(2) . . ?
C4 C3 C2 121.1(2) . . ?
C4 C3 H3 119.5 . . ?
C2 C3 H3 119.5 . . ?
C3 C4 C5 119.4(2) . . ?
C3 C4 H4 120.3 . . ?
C5 C4 H4 120.3 . . ?
C6 C5 C4 119.9(2) . . ?
C6 C5 S1 119.93(18) . . ?
C4 C5 S1 120.13(18) . . ?
C5 C6 C1 121.3(2) . . ?
C5 C6 H6 119.4 . . ?
C1 C6 H6 119.4 . . ?
O1 C7 O2 123.5(2) . . ?
O1 C7 C1 121.0(2) . . ?
O2 C7 C1 115.4(2) . . ?
N1 C8 C9 122.9(2) . . ?
N1 C8 H8 118.5 . . ?
C9 C8 H8 118.5 . . ?
C8 C9 C10 118.3(2) . . ?
C8 C9 C13 119.5(2) . . ?
C10 C9 C13 122.2(2) . . ?
C11 C10 C9 119.3(2) . . ?
C11 C10 H10 120.3 . . ?
C9 C10 H10 120.3 . . ?
C12 C11 C10 118.6(2) . . ?
C12 C11 H11 120.7 . . ?
C10 C11 H11 120.7 . . ?
N1 C12 C11 123.2(2) . . ?
N1 C12 H12 118.4 . . ?
C11 C12 H12 118.4 . . ?
N2 C13 C9 112.2(2) . . ?
N2 C13 H13A 109.2 . . ?
C9 C13 H13A 109.2 . . ?
N2 C13 H13B 109.2 . . ?
C9 C13 H13B 109.2 . . ?
H13A C13 H13B 107.9 . . ?
O6 C14 N2 125.4(3) . . ?
O6 C14 C14 121.6(3) . 5_575 ?
N2 C14 C14 113.0(3) . 5_575 ?
O2 Cu1 O1 169.18(8) 7_655 . ?
O2 Cu1 N3 90.76(8) 7_655 . ?
O1 Cu1 N3 91.20(8) . . ?
O2 Cu1 N1 87.76(7) 7_655 . ?
O1 Cu1 N1 87.80(7) . . ?
N3 Cu1 N1 166.12(9) . . ?
O2 Cu1 O1W 99.68(8) 7_655 . ?
O1 Cu1 O1W 90.63(8) . . ?
N3 Cu1 O1W 97.35(9) . . ?
N1 Cu1 O1W 96.50(9) . . ?
C12 N1 C8 117.7(2) . . ?
C12 N1 Cu1 121.66(17) . . ?
C8 N1 Cu1 120.50(16) . . ?
C14 N2 C13 123.0(2) . . ?
C14 N2 H2A 118.5 . . ?
C13 N2 H2A 118.5 . . ?
C2 N3 Cu1 120.05(15) . . ?
C2 N3 H3A 120.0 . . ?
Cu1 N3 H3A 31.9 . . ?
C2 N3 H3B 120.0 . . ?
Cu1 N3 H3B 110.4 . . ?
H3A N3 H3B 120.0 . . ?
C7 O1 Cu1 129.60(15) . . ?
C7 O2 Cu1 134.05(16) . 7_665 ?
Cu1 O1W H1WB 134.4 . . ?
Cu1 O1W H1WA 112.8 . . ?
H1WB O1W H1WA 111.8 . . ?
H2WA O2W H2WB 108.9 . . ?
O5 S1 O3 112.6(2) . . ?
O5 S1 O4 114.16(19) . . ?
O3 S1 O4 111.12(18) . . ?
O5 S1 C5 105.61(13) . . ?
O3 S1 C5 106.17(13) . . ?
O4 S1 C5 106.53(12) . . ?

loop_
_geom_bond_atom_site_label_1
_geom_bond_atom_site_label_2
_geom_bond_distance
_geom_bond_site_symmetry_2
_geom_bond_publ_flag
C1 C6 1.395(3) . ?
C1 C2 1.396(3) . ?
C1 C7 1.511(3) . ?
C2 C3 1.397(3) . ?
C2 N3 1.425(3) . ?
C3 C4 1.379(4) . ?
C3 H3 0.9300 . ?
C4 C5 1.388(3) . ?
C4 H4 0.9300 . ?
C5 C6 1.377(3) . ?
C5 S1 1.777(2) . ?
C6 H6 0.9300 . ?
C7 O1 1.258(3) . ?
C7 O2 1.259(3) . ?
C8 N1 1.347(3) . ?
C8 C9 1.383(3) . ?
C8 H8 0.9300 . ?
C9 C10 1.387(4) . ?
C9 C13 1.503(4) . ?
C10 C11 1.385(4) . ?
C10 H10 0.9300 . ?
C11 C12 1.378(4) . ?
C11 H11 0.9300 . ?
C12 N1 1.339(3) . ?
C12 H12 0.9300 . ?
C13 N2 1.456(4) . ?
C13 H13A 0.9700 . ?
C13 H13B 0.9700 . ?
C14 O6 1.230(3) . ?
C14 N2 1.316(3) . ?
C14 C14 1.528(5) 5_575 ?
Cu1 O2 1.9787(16) 7_655 ?
Cu1 O1 1.9796(17) . ?
Cu1 N3 1.981(2) . ?
Cu1 N1 2.0114(19) . ?
Cu1 O1W 2.259(2) . ?
N2 H2A 0.8600 . ?
N3 H3A 0.8600 . ?
N3 H3B 0.8600 . ?
O3 S1 1.433(2) . ?
O4 S1 1.437(2) . ?
O5 S1 1.426(2) . ?
O1W H1WB 0.8416 . ?
O1W H1WA 0.8414 . ?
O2W H2WA 0.8543 . ?
O2W H2WB 0.8469 . ?

loop_
_geom_hbond_atom_site_label_D
_geom_hbond_atom_site_label_H
_geom_hbond_atom_site_label_A
_geom_hbond_distance_DH
_geom_hbond_distance_HA
_geom_hbond_distance_DA
_geom_hbond_angle_DHA
_geom_hbond_site_symmetry_A
_geom_hbond_publ_flag
C8 H8 O2W 0.93 2.53 3.408(4) 157.8 8_575 yes
O2W H2WB O6 0.85 2.54 3.023(3) 117.2 6_656 yes
O2W H2WB O3 0.85 2.11 2.901(4) 154.5 4_655 yes
N3 H3B O1 0.86 2.38 3.039(3) 133.6 7_655 yes
Cu1 H3A O5 1.33 2.28 3.004(3) 109.8 6_556 yes
O2W H2WA O4 0.85 2.20 3.009(4) 157.7 6_556 yes
O2W H2WA O3 0.85 2.39 3.033(4) 132.7 6_556 yes
N2 H2A O1W 0.86 2.56 3.414(3) 170.1 7_665 yes
N2 H2A O6 0.86 2.31 2.691(3) 107.2 5_575 yes
O1W H1WA O6 0.84 2.16 2.933(3) 153.4 3_565 yes
O1W H1WB O2W 0.84 1.94 2.757(3) 161.7 2_564 yes

loop_
_geom_torsion_atom_site_label_1
_geom_torsion_atom_site_label_2
_geom_torsion_atom_site_label_3
_geom_torsion_atom_site_label_4
_geom_torsion
_geom_torsion_site_symmetry_1
_geom_torsion_site_symmetry_2
_geom_torsion_site_symmetry_3
_geom_torsion_site_symmetry_4
_geom_torsion_publ_flag
C6 C1 C2 C3 -3.5(3) . . . . ?
C7 C1 C2 C3 173.4(2) . . . . ?
C6 C1 C2 N3 174.5(2) . . . . ?
C7 C1 C2 N3 -8.5(4) . . . . ?
C1 C2 C3 C4 1.7(4) . . . . ?
N3 C2 C3 C4 -176.4(2) . . . . ?
C2 C3 C4 C5 1.4(4) . . . . ?
C3 C4 C5 C6 -2.6(4) . . . . ?
C3 C4 C5 S1 177.00(19) . . . . ?
C4 C5 C6 C1 0.8(4) . . . . ?
S1 C5 C6 C1 -178.86(18) . . . . ?
C2 C1 C6 C5 2.3(4) . . . . ?
C7 C1 C6 C5 -174.9(2) . . . . ?
C6 C1 C7 O1 158.0(2) . . . . ?
C2 C1 C7 O1 -19.0(4) . . . . ?
C6 C1 C7 O2 -19.3(3) . . . . ?
C2 C1 C7 O2 163.7(2) . . . . ?
N1 C8 C9 C10 1.2(4) . . . . ?
N1 C8 C9 C13 -178.0(2) . . . . ?
C8 C9 C10 C11 -0.7(4) . . . . ?
C13 C9 C10 C11 178.5(3) . . . . ?
C9 C10 C11 C12 -0.1(4) . . . . ?
C10 C11 C12 N1 0.4(4) . . . . ?
C8 C9 C13 N2 -79.0(3) . . . . ?
C10 C9 C13 N2 101.8(3) . . . . ?
C11 C12 N1 C8 0.1(4) . . . . ?
C11 C12 N1 Cu1 -175.9(2) . . . . ?
C9 C8 N1 C12 -0.9(4) . . . . ?
C9 C8 N1 Cu1 175.10(19) . . . . ?
O6 C14 N2 C13 0.0(4) . . . . ?
C14 C14 N2 C13 -179.2(3) 5_575 . . . ?
C9 C13 N2 C14 -109.9(3) . . . . ?
C1 C2 N3 Cu1 37.1(3) . . . . ?
C3 C2 N3 Cu1 -144.87(19) . . . . ?
O2 C7 O1 Cu1 -169.25(18) . . . . ?
C1 C7 O1 Cu1 13.7(3) . . . . ?
O1 C7 O2 Cu1 -5.0(4) . . . 7_665 ?
C1 C7 O2 Cu1 172.26(16) . . . 7_665 ?
C6 C5 S1 O5 133.3(2) . . . . ?
C4 C5 S1 O5 -46.4(3) . . . . ?
C6 C5 S1 O3 -107.0(2) . . . . ?
C4 C5 S1 O3 73.4(2) . . . . ?
C6 C5 S1 O4 11.5(2) . . . . ?
C4 C5 S1 O4 -168.1(2) . . . . ?
